data_7107761
loop_
_publ_author_name
'Honggang Cheng'
'Liang-Qiu Lu'
'Tao Wang'
'Jia-Rong Chen'
'Wen-Jing Xiao'

_publ_section_title
;
 Design of chiral sulfoxide-Schiff base hybrids and their application in
 Cu-catalyzed asymmetric Henry reactions
;
_journal_name_full Chem.Commun.
_journal_page_first 5596
_journal_paper_doi 10.1039/c2cc31907a
_journal_volume 48
_journal_year 2012
_chemical_absolute_configuration ad
_chemical_formula_sum 'C28 H24 Cl N O2 S'
_chemical_formula_weight 473.99
_chemical_name_systematic
;
?
;
_space_group_IT_number 4
_symmetry_cell_setting monoclinic
_symmetry_space_group_name_Hall 'P 2yb'
_symmetry_space_group_name_H-M 'P 1 21 1'
_atom_sites_solution_hydrogens geom
_atom_sites_solution_primary direct
_atom_sites_solution_secondary difmap
_audit_creation_method SHELXL-97
_cell_angle_alpha 90.00
_cell_angle_beta 104.225(5)
_cell_angle_gamma 90.00
_cell_formula_units_Z 2
_cell_length_a 12.290(4)
_cell_length_b 5.9017(17)
_cell_length_c 16.991(5)
_cell_measurement_reflns_used 2206
_cell_measurement_temperature 296(2)
_cell_measurement_theta_max 23.53
_cell_measurement_theta_min 2.64
_cell_volume 1194.6(6)
_computing_cell_refinement 'Bruker SAINT'
_computing_data_collection 'Bruker APEX2'
_computing_data_reduction 'Bruker SAINT'
_computing_molecular_graphics 'Bruker SHELXTL'
_computing_publication_material 'Bruker SHELXTL'
_computing_structure_refinement 'SHELXL-97 (Sheldrick, 2008)'
_computing_structure_solution 'SHELXS-97 (Sheldrick, 2008)'
_diffrn_ambient_temperature 296(2)
_diffrn_measured_fraction_theta_full 0.988
_diffrn_measured_fraction_theta_max 0.988
_diffrn_measurement_device_type 'Bruker APEX-II CCD'
_diffrn_measurement_method '\f and \w scans'
_diffrn_radiation_monochromator graphite
_diffrn_radiation_source 'fine-focus sealed tube'
_diffrn_radiation_type MoK\a
_diffrn_radiation_wavelength 0.71073
_diffrn_reflns_av_R_equivalents 0.0341
_diffrn_reflns_av_sigmaI/netI 0.0533
_diffrn_reflns_limit_h_max 13
_diffrn_reflns_limit_h_min -14
_diffrn_reflns_limit_k_max 6
_diffrn_reflns_limit_k_min -6
_diffrn_reflns_limit_l_max 18
_diffrn_reflns_limit_l_min -19
_diffrn_reflns_number 5919
_diffrn_reflns_theta_full 23.98
_diffrn_reflns_theta_max 23.98
_diffrn_reflns_theta_min 1.85
_exptl_absorpt_coefficient_mu 0.273
_exptl_absorpt_correction_T_max 0.9732
_exptl_absorpt_correction_T_min 0.9476
_exptl_absorpt_correction_type multi-scan
_exptl_absorpt_process_details 'SADABS, Sheldrick,1997'
_exptl_crystal_density_diffrn 1.318
_exptl_crystal_density_method 'not measured'
_exptl_crystal_description block
_exptl_crystal_F_000 496
_exptl_crystal_size_max 0.16
_exptl_crystal_size_mid 0.12
_exptl_crystal_size_min 0.10
_refine_diff_density_max 0.178
_refine_diff_density_min -0.244
_refine_diff_density_rms 0.041
_refine_ls_abs_structure_details 'Flack H D (1983), Acta Cryst. A39, 876-881'
_refine_ls_abs_structure_Flack 0.01(1)
_refine_ls_extinction_method none
_refine_ls_goodness_of_fit_ref 1.125
_refine_ls_hydrogen_treatment mixed
_refine_ls_matrix_type full
_refine_ls_number_parameters 302
_refine_ls_number_reflns 3512
_refine_ls_number_restraints 2
_refine_ls_restrained_S_all 1.124
_refine_ls_R_factor_all 0.0533
_refine_ls_R_factor_gt 0.0432
_refine_ls_shift/su_max 0.000
_refine_ls_shift/su_mean 0.000
_refine_ls_structure_factor_coef Fsqd
_refine_ls_weighting_details 'calc w=1/[\s^2^(Fo^2^)+(0.0481P)^2^+0.5010P] where P=(Fo^2^+2Fc^2^)/3'
_refine_ls_weighting_scheme calc
_refine_ls_wR_factor_gt 0.1129
_refine_ls_wR_factor_ref 0.1252
_reflns_number_gt 3054
_reflns_number_total 3512
_reflns_threshold_expression >2sigma(I)
_cod_data_source_file c2cc31907a.txt
_cod_data_source_block t
_cod_original_sg_symbol_H-M 'P 21'
_cod_database_code 7107761

loop_
_symmetry_equiv_pos_as_xyz
'x, y, z'
'-x, y+1/2, -z'

loop_
_atom_site_label
_atom_site_type_symbol
_atom_site_fract_x
_atom_site_fract_y
_atom_site_fract_z
_atom_site_U_iso_or_equiv
_atom_site_adp_type
_atom_site_occupancy
_atom_site_symmetry_multiplicity
_atom_site_calc_flag
_atom_site_refinement_flags
C1 C 0.6408(3) 0.9604(8) 0.4682(2) 0.0438(10) Uani 1 1 d .
C2 C 0.6660(3) 1.1752(8) 0.4473(3) 0.0501(11) Uani 1 1 d .
H2 H 0.7354 1.2396 0.4711 0.060 Uiso 1 1 calc R
C3 C 0.5874(4) 1.2938(8) 0.3906(3) 0.0540(11) Uani 1 1 d .
H3 H 0.6039 1.4402 0.3770 0.065 Uiso 1 1 calc R
C4 C 0.4838(3) 1.1996(8) 0.3533(2) 0.0433(9) Uani 1 1 d .
C5 C 0.4590(3) 0.9795(7) 0.3759(2) 0.0364(9) Uani 1 1 d .
C6 C 0.5384(3) 0.8623(7) 0.4339(2) 0.0409(9) Uani 1 1 d .
H6 H 0.5224 0.7176 0.4496 0.049 Uiso 1 1 calc R
C7 C 0.3538(3) 0.8722(7) 0.3371(2) 0.0386(9) Uani 1 1 d .
H7 H 0.3416 0.7243 0.3518 0.046 Uiso 1 1 calc R
C8 C 0.1741(3) 0.8399(7) 0.2483(2) 0.0367(9) Uani 1 1 d .
H8 H 0.1915 0.6778 0.2542 0.044 Uiso 1 1 calc R
C9 C 0.0887(3) 0.8959(7) 0.2968(2) 0.0383(9) Uani 1 1 d .
C10 C 0.0357(4) 1.1042(8) 0.2919(3) 0.0468(10) Uani 1 1 d .
H10 H 0.0498 1.2140 0.2564 0.056 Uiso 1 1 calc R
C11 C -0.0376(4) 1.1494(9) 0.3390(3) 0.0577(13) Uani 1 1 d .
H11 H -0.0736 1.2891 0.3346 0.069 Uiso 1 1 calc R
C12 C -0.0589(4) 0.9913(11) 0.3929(3) 0.0628(14) Uani 1 1 d .
H12 H -0.1079 1.0246 0.4252 0.075 Uiso 1 1 calc R
C13 C -0.0069(4) 0.7840(11) 0.3986(3) 0.0695(15) Uani 1 1 d .
H13 H -0.0215 0.6755 0.4343 0.083 Uiso 1 1 calc R
C14 C 0.0668(4) 0.7365(8) 0.3513(2) 0.0521(12) Uani 1 1 d .
H14 H 0.1023 0.5962 0.3559 0.063 Uiso 1 1 calc R
C15 C 0.1389(3) 0.8976(7) 0.1573(2) 0.0373(9) Uani 1 1 d .
H15 H 0.1068 1.0504 0.1511 0.045 Uiso 1 1 calc R
C16 C 0.2341(3) 0.8895(7) 0.1165(2) 0.0382(9) Uani 1 1 d .
C17 C 0.2508(4) 1.0666(8) 0.0673(3) 0.0492(11) Uani 1 1 d .
H17 H 0.2036 1.1919 0.0615 0.059 Uiso 1 1 calc R
C18 C 0.3342(4) 1.0632(10) 0.0272(3) 0.0615(13) Uani 1 1 d .
H18 H 0.3421 1.1819 -0.0070 0.074 Uiso 1 1 calc R
C19 C 0.4068(4) 0.8806(10) 0.0381(3) 0.0635(14) Uani 1 1 d .
H19 H 0.4658 0.8781 0.0127 0.076 Uiso 1 1 calc R
C20 C 0.3917(4) 0.7042(10) 0.0860(3) 0.0614(12) Uani 1 1 d .
H20 H 0.4394 0.5798 0.0916 0.074 Uiso 1 1 calc R
C21 C 0.3076(4) 0.7060(9) 0.1263(2) 0.0498(10) Uani 1 1 d .
H21 H 0.2998 0.5858 0.1599 0.060 Uiso 1 1 calc R
C22 C -0.0882(3) 0.7863(8) 0.1302(2) 0.0411(9) Uani 1 1 d .
C23 C -0.1383(4) 0.9929(9) 0.1034(3) 0.0539(11) Uani 1 1 d .
H23 H -0.1095 1.0841 0.0687 0.065 Uiso 1 1 calc R
C24 C -0.2315(4) 1.0605(10) 0.1290(3) 0.0713(16) Uani 1 1 d .
H24 H -0.2654 1.1980 0.1107 0.086 Uiso 1 1 calc R
C25 C -0.2747(4) 0.9342(12) 0.1795(3) 0.0713(17) Uani 1 1 d .
C26 C -0.2275(4) 0.7254(12) 0.2028(3) 0.0698(16) Uani 1 1 d .
H26 H -0.2590 0.6332 0.2357 0.084 Uiso 1 1 calc R
C27 C -0.1352(4) 0.6501(8) 0.1788(3) 0.0540(12) Uani 1 1 d .
H27 H -0.1046 0.5085 0.1951 0.065 Uiso 1 1 calc R
C28 C -0.3718(5) 1.0175(18) 0.2143(5) 0.133(4) Uani 1 1 d .
H28A H -0.3424 1.0740 0.2683 0.199 Uiso 1 1 calc R
H28B H -0.4222 0.8941 0.2157 0.199 Uiso 1 1 calc R
H28C H -0.4115 1.1365 0.1806 0.199 Uiso 1 1 calc R
Cl1 Cl 0.74000(9) 0.8016(2) 0.53771(7) 0.0665(4) Uani 1 1 d .
N1 N 0.2772(3) 0.9693(6) 0.28411(18) 0.0385(8) Uani 1 1 d .
O1 O 0.4109(3) 1.3216(6) 0.2964(2) 0.0632(9) Uani 1 1 d D
H1 H 0.350(3) 1.261(11) 0.277(3) 0.095 Uiso 1 1 d D
O2 O 0.0625(3) 0.4648(5) 0.1349(2) 0.0598(8) Uani 1 1 d .
S1 S 0.03246(9) 0.69610(19) 0.09926(6) 0.0443(3) Uani 1 1 d .

loop_
_atom_site_aniso_label
_atom_site_aniso_U_11
_atom_site_aniso_U_22
_atom_site_aniso_U_33
_atom_site_aniso_U_23
_atom_site_aniso_U_13
_atom_site_aniso_U_12
C1 0.040(2) 0.048(3) 0.045(2) -0.006(2) 0.0126(18) 0.004(2)
C2 0.038(2) 0.050(3) 0.065(3) -0.023(3) 0.017(2) -0.012(2)
C3 0.063(3) 0.037(2) 0.072(3) -0.009(2) 0.034(2) -0.009(2)
C4 0.053(2) 0.032(2) 0.050(2) -0.001(2) 0.0215(19) 0.005(2)
C5 0.037(2) 0.036(2) 0.039(2) -0.0007(17) 0.0140(17) 0.0075(18)
C6 0.046(2) 0.037(2) 0.042(2) 0.0019(18) 0.0158(18) -0.0030(19)
C7 0.042(2) 0.033(2) 0.043(2) -0.0029(18) 0.0154(18) 0.0020(18)
C8 0.042(2) 0.029(2) 0.0373(19) 0.0034(17) 0.0062(16) 0.0019(17)
C9 0.042(2) 0.041(2) 0.0287(19) 0.0001(17) 0.0038(16) -0.0066(18)
C10 0.054(3) 0.043(3) 0.045(2) -0.0014(19) 0.017(2) -0.001(2)
C11 0.062(3) 0.066(4) 0.048(3) -0.006(2) 0.019(2) 0.013(2)
C12 0.060(3) 0.089(4) 0.043(3) -0.008(3) 0.021(2) 0.000(3)
C13 0.078(3) 0.092(5) 0.043(3) 0.014(3) 0.024(2) -0.013(3)
C14 0.057(3) 0.057(3) 0.039(2) 0.007(2) 0.0066(19) -0.006(2)
C15 0.047(2) 0.029(2) 0.037(2) 0.0019(16) 0.0132(17) 0.0024(17)
C16 0.044(2) 0.036(2) 0.0326(19) -0.0043(17) 0.0055(16) -0.0005(18)
C17 0.052(3) 0.045(3) 0.052(3) 0.009(2) 0.016(2) -0.002(2)
C18 0.068(3) 0.073(4) 0.048(3) 0.010(2) 0.021(2) -0.004(3)
C19 0.056(3) 0.082(4) 0.060(3) -0.010(3) 0.028(2) -0.014(3)
C20 0.058(3) 0.065(3) 0.067(3) -0.012(3) 0.027(2) 0.008(3)
C21 0.061(3) 0.045(2) 0.047(2) 0.001(2) 0.021(2) 0.004(2)
C22 0.042(2) 0.049(2) 0.0306(19) -0.0058(18) 0.0047(16) -0.002(2)
C23 0.056(3) 0.057(3) 0.044(2) 0.004(2) 0.005(2) 0.005(2)
C24 0.053(3) 0.073(4) 0.076(4) -0.021(3) -0.006(3) 0.016(3)
C25 0.041(3) 0.111(5) 0.059(3) -0.045(3) 0.006(2) 0.001(3)
C26 0.056(3) 0.108(5) 0.048(3) -0.015(3) 0.019(2) -0.024(3)
C27 0.057(3) 0.053(3) 0.051(2) -0.005(2) 0.012(2) -0.005(2)
C28 0.058(4) 0.223(11) 0.124(6) -0.078(7) 0.035(4) 0.012(5)
Cl1 0.0491(6) 0.0712(8) 0.0695(8) 0.0060(6) -0.0040(5) -0.0032(6)
N1 0.0428(19) 0.0345(18) 0.0372(17) -0.0047(15) 0.0081(15) 0.0021(16)
O1 0.066(2) 0.042(2) 0.078(2) 0.0189(18) 0.0119(18) 0.0065(17)
O2 0.062(2) 0.0310(16) 0.086(2) -0.0096(16) 0.0179(17) 0.0025(15)
S1 0.0472(6) 0.0447(6) 0.0421(5) -0.0089(5) 0.0133(4) -0.0013(5)

loop_
_atom_type_symbol
_atom_type_description
_atom_type_scat_dispersion_real
_atom_type_scat_dispersion_imag
_atom_type_scat_source
C C 0.0033 0.0016 'International Tables Vol C Tables 4.2.6.8 and 6.1.1.4'
H H 0.0000 0.0000 'International Tables Vol C Tables 4.2.6.8 and 6.1.1.4'
N N 0.0061 0.0033 'International Tables Vol C Tables 4.2.6.8 and 6.1.1.4'
O O 0.0106 0.0060 'International Tables Vol C Tables 4.2.6.8 and 6.1.1.4'
S S 0.1246 0.1234 'International Tables Vol C Tables 4.2.6.8 and 6.1.1.4'
Cl Cl 0.1484 0.1585 'International Tables Vol C Tables 4.2.6.8 and 6.1.1.4'

loop_
_geom_angle_atom_site_label_1
_geom_angle_atom_site_label_2
_geom_angle_atom_site_label_3
_geom_angle
C2 C1 C6 121.3(4)
C2 C1 Cl1 120.4(3)
C6 C1 Cl1 118.3(3)
C1 C2 C3 119.1(4)
C1 C2 H2 120.5
C3 C2 H2 120.5
C2 C3 C4 121.5(5)
C2 C3 H3 119.3
C4 C3 H3 119.3
O1 C4 C3 119.0(4)
O1 C4 C5 122.4(4)
C3 C4 C5 118.6(4)
C6 C5 C4 119.5(4)
C6 C5 C7 119.9(4)
C4 C5 C7 120.6(4)
C1 C6 C5 120.0(4)
C1 C6 H6 120.0
C5 C6 H6 120.0
N1 C7 C5 123.4(4)
N1 C7 H7 118.3
C5 C7 H7 118.3
N1 C8 C9 107.5(3)
N1 C8 C15 107.5(3)
C9 C8 C15 115.8(3)
N1 C8 H8 108.6
C9 C8 H8 108.6
C15 C8 H8 108.6
C10 C9 C14 118.3(4)
C10 C9 C8 122.5(4)
C14 C9 C8 119.1(4)
C11 C10 C9 120.3(4)
C11 C10 H10 119.8
C9 C10 H10 119.8
C10 C11 C12 121.1(5)
C10 C11 H11 119.5
C12 C11 H11 119.5
C13 C12 C11 119.4(4)
C13 C12 H12 120.3
C11 C12 H12 120.3
C12 C13 C14 120.1(5)
C12 C13 H13 120.0
C14 C13 H13 120.0
C13 C14 C9 120.8(5)
C13 C14 H14 119.6
C9 C14 H14 119.6
C16 C15 C8 113.6(3)
C16 C15 S1 105.1(2)
C8 C15 S1 112.3(3)
C16 C15 H15 108.6
C8 C15 H15 108.6
S1 C15 H15 108.6
C17 C16 C21 118.1(4)
C17 C16 C15 120.2(4)
C21 C16 C15 121.7(4)
C18 C17 C16 122.1(4)
C18 C17 H17 118.9
C16 C17 H17 118.9
C17 C18 C19 119.0(5)
C17 C18 H18 120.5
C19 C18 H18 120.5
C20 C19 C18 119.8(4)
C20 C19 H19 120.1
C18 C19 H19 120.1
C19 C20 C21 121.5(5)
C19 C20 H20 119.3
C21 C20 H20 119.3
C20 C21 C16 119.5(5)
C20 C21 H21 120.3
C16 C21 H21 120.3
C27 C22 C23 119.4(4)
C27 C22 S1 120.4(3)
C23 C22 S1 120.1(3)
C24 C23 C22 119.0(5)
C24 C23 H23 120.5
C22 C23 H23 120.5
C25 C24 C23 122.1(5)
C25 C24 H24 119.0
C23 C24 H24 119.0
C24 C25 C26 118.4(5)
C24 C25 C28 122.4(7)
C26 C25 C28 119.2(7)
C27 C26 C25 121.7(5)
C27 C26 H26 119.2
C25 C26 H26 119.2
C26 C27 C22 119.3(5)
C26 C27 H27 120.4
C22 C27 H27 120.4
C25 C28 H28A 109.5
C25 C28 H28B 109.5
H28A C28 H28B 109.5
C25 C28 H28C 109.5
H28A C28 H28C 109.5
H28B C28 H28C 109.5
C7 N1 C8 118.1(4)
C4 O1 H1 115(5)
O2 S1 C22 107.1(2)
O2 S1 C15 107.19(18)
C22 S1 C15 100.46(18)

loop_
_geom_bond_atom_site_label_1
_geom_bond_atom_site_label_2
_geom_bond_distance
C1 C2 1.373(7)
C1 C6 1.378(6)
C1 Cl1 1.747(4)
C2 C3 1.376(7)
C2 H2 0.9300
C3 C4 1.391(6)
C3 H3 0.9300
C4 O1 1.353(5)
C4 C5 1.409(6)
C5 C6 1.389(6)
C5 C7 1.446(6)
C6 H6 0.9300
C7 N1 1.269(5)
C7 H7 0.9300
C8 N1 1.477(5)
C8 C9 1.521(5)
C8 C15 1.537(5)
C8 H8 0.9800
C9 C10 1.384(6)
C9 C14 1.393(6)
C10 C11 1.371(6)
C10 H10 0.9300
C11 C12 1.376(7)
C11 H11 0.9300
C12 C13 1.372(8)
C12 H12 0.9300
C13 C14 1.379(6)
C13 H13 0.9300
C14 H14 0.9300
C15 C16 1.500(5)
C15 S1 1.861(4)
C15 H15 0.9800
C16 C17 1.384(6)
C16 C21 1.394(6)
C17 C18 1.364(6)
C17 H17 0.9300
C18 C19 1.382(8)
C18 H18 0.9300
C19 C20 1.362(8)
C19 H19 0.9300
C20 C21 1.372(6)
C20 H20 0.9300
C21 H21 0.9300
C22 C27 1.377(6)
C22 C23 1.391(6)
C22 S1 1.773(4)
C23 C24 1.381(7)
C23 H23 0.9300
C24 C25 1.340(8)
C24 H24 0.9300
C25 C26 1.378(9)
C25 C28 1.537(7)
C26 C27 1.370(7)
C26 H26 0.9300
C27 H27 0.9300
C28 H28A 0.9600
C28 H28B 0.9600
C28 H28C 0.9600
O1 H1 0.82(2)
O2 S1 1.502(3)

loop_
_geom_hbond_atom_site_label_D
_geom_hbond_atom_site_label_H
_geom_hbond_atom_site_label_A
_geom_hbond_distance_DH
_geom_hbond_distance_HA
_geom_hbond_distance_DA
_geom_hbond_angle_DHA
O1 H1 N1 0.82(2) 1.96(5) 2.627(5) 138(6)

loop_
_geom_torsion_atom_site_label_1
_geom_torsion_atom_site_label_2
_geom_torsion_atom_site_label_3
_geom_torsion_atom_site_label_4
_geom_torsion
C6 C1 C2 C3 -0.3(6)
Cl1 C1 C2 C3 178.1(3)
C1 C2 C3 C4 -1.0(6)
C2 C3 C4 O1 -178.2(4)
C2 C3 C4 C5 1.4(6)
O1 C4 C5 C6 179.0(4)
C3 C4 C5 C6 -0.5(5)
O1 C4 C5 C7 1.4(6)
C3 C4 C5 C7 -178.2(4)
C2 C1 C6 C5 1.1(6)
Cl1 C1 C6 C5 -177.3(3)
C4 C5 C6 C1 -0.7(6)
C7 C5 C6 C1 177.0(3)
C6 C5 C7 N1 179.5(4)
C4 C5 C7 N1 -2.8(6)
N1 C8 C9 C10 71.7(4)
C15 C8 C9 C10 -48.5(5)
N1 C8 C9 C14 -105.0(4)
C15 C8 C9 C14 134.8(4)
C14 C9 C10 C11 -0.9(6)
C8 C9 C10 C11 -177.6(4)
C9 C10 C11 C12 1.0(7)
C10 C11 C12 C13 -0.9(7)
C11 C12 C13 C14 0.8(8)
C12 C13 C14 C9 -0.7(7)
C10 C9 C14 C13 0.7(6)
C8 C9 C14 C13 177.6(4)
N1 C8 C15 C16 46.6(4)
C9 C8 C15 C16 166.8(3)
N1 C8 C15 S1 165.7(3)
C9 C8 C15 S1 -74.1(4)
C8 C15 C16 C17 -131.6(4)
S1 C15 C16 C17 105.3(4)
C8 C15 C16 C21 48.5(5)
S1 C15 C16 C21 -74.5(4)
C21 C16 C17 C18 1.8(6)
C15 C16 C17 C18 -178.1(4)
C16 C17 C18 C19 -2.2(7)
C17 C18 C19 C20 2.3(8)
C18 C19 C20 C21 -2.1(8)
C19 C20 C21 C16 1.7(7)
C17 C16 C21 C20 -1.5(6)
C15 C16 C21 C20 178.4(4)
C27 C22 C23 C24 2.7(6)
S1 C22 C23 C24 -179.3(4)
C22 C23 C24 C25 0.6(7)
C23 C24 C25 C26 -3.4(8)
C23 C24 C25 C28 174.5(5)
C24 C25 C26 C27 3.1(7)
C28 C25 C26 C27 -174.8(5)
C25 C26 C27 C22 0.1(7)
C23 C22 C27 C26 -2.9(6)
S1 C22 C27 C26 179.0(3)
C5 C7 N1 C8 179.2(3)
C9 C8 N1 C7 94.3(4)
C15 C8 N1 C7 -140.4(3)
C27 C22 S1 O2 0.6(4)
C23 C22 S1 O2 -177.4(3)
C27 C22 S1 C15 -111.2(3)
C23 C22 S1 C15 70.8(3)
C16 C15 S1 O2 86.1(3)
C8 C15 S1 O2 -37.8(3)
C16 C15 S1 C22 -162.1(3)
C8 C15 S1 C22 74.0(3)
